data_7127095
loop_
_publ_author_name
'Beach, Stephanie A.'
'Guillet, Jesse L.'
'Lagueux, Sydney P.'
'Perfetti, Mauro'
'Livesay, Brooke N.'
'Shores, Matthew P.'
'Bacon, Jeffrey W.'
'Rheingold, Arnold L.'
'Arnold, Polly L.'
'Doerrer, Linda H.'

_publ_section_title
;
 Heterotrimetallic {LnOVPt} complexes with antiferromagnetic Ln-V coupling
 and magnetic memory.
;
_journal_issue 75
_journal_name_full 'Chemical communications (Cambridge, England)'
_journal_page_first 11062
_journal_page_last 11065
_journal_paper_doi 10.1039/d0cc04334f
_journal_volume 56
_journal_year 2020
_chemical_formula_moiety 'C50 H75 Nd O8 Pt S4 V'
_chemical_formula_sum 'C50 H75 Nd O8 Pt S4 V'
_chemical_formula_weight 1322.61
_space_group_crystal_system orthorhombic
_space_group_IT_number 61
_space_group_name_Hall '-P 2ac 2ab'
_space_group_name_H-M_alt 'P b c a'
_atom_sites_solution_hydrogens geom
_atom_sites_solution_primary dual
_audit_creation_date 2020-01-24
_audit_creation_method
;
Olex2 1.2
(compiled 2018.05.29 svn.r3508 for OlexSys, GUI svn.r5506)
;
_audit_update_record
;
2020-06-19 deposited with the CCDC.	2020-07-22 downloaded from the CCDC.
;
_cell_angle_alpha 90
_cell_angle_beta 90
_cell_angle_gamma 90
_cell_formula_units_Z 8
_cell_length_a 20.6526(5)
_cell_length_b 21.3478(4)
_cell_length_c 25.5068(6)
_cell_measurement_reflns_used 23174
_cell_measurement_temperature 293(2)
_cell_measurement_theta_max 26.2300
_cell_measurement_theta_min 3.2290
_cell_volume 11245.6(4)
_computing_cell_refinement 'CrysAlisPro 1.171.38.46 (Rigaku OD, 2015)'
_computing_data_collection 'CrysAlisPro 1.171.38.46 (Rigaku OD, 2015)'
_computing_data_reduction 'CrysAlisPro 1.171.38.46 (Rigaku OD, 2015)'
_computing_molecular_graphics 'Olex2 (Dolomanov et al., 2009)'
_computing_publication_material 'Olex2 (Dolomanov et al., 2009)'
_computing_structure_refinement 'ShelXL (Sheldrick, 2015)'
_computing_structure_solution 'ShelXT (Sheldrick, 2015)'
_diffrn_ambient_temperature 293(2)
_diffrn_detector 'CCD plate'
_diffrn_detector_area_resol_mean 16.1042
_diffrn_detector_type Eos
_diffrn_measured_fraction_theta_full 0.998
_diffrn_measured_fraction_theta_max 0.998
_diffrn_measurement_details
;
List of Runs (angles in degrees, time in seconds):

  # Type    Start    End  Width  t~exp~   \w     \q     \k     \f   Frames
#--------------------------------------------------------------------------
  1  \w    -56.00  50.00   1.00   30.00    --  -22.56  77.00  60.00  106
  2  \w   -102.00 -34.00   1.00   30.00    --  -22.56-179.00   0.00   68
  3  \w    -25.00  22.00   1.00   30.00    --  -22.56 -99.00-150.00   47
  4  \w    -46.00  48.00   1.00   30.00    --   24.12 -57.00  60.00   94
  5  \w    -25.00  69.00   1.00   30.00    --   24.12 -99.00 -60.00   94
  6  \w      0.00  95.00   1.00   30.00    --   24.12  57.00-150.00   95
  7  \w    -49.00  56.00   1.00   30.00    --   24.12 -37.00 -60.00  105
  8  \w    -56.00  50.00   1.00   30.00    --  -22.56  77.00-180.00  106
  9  \w   -102.00 -34.00   1.00   30.00    --  -22.56-179.00  90.00   68
 10  \w    -25.00  22.00   1.00   30.00    --  -22.56 -99.00  60.00   47
 11  \w    -93.00   1.00   1.00   30.00    --  -22.56 -57.00   0.00   94
 12  \w      0.00  95.00   1.00   30.00    --   24.12  57.00  90.00   95
 13  \w      0.00  95.00   1.00   30.00    --   24.12  57.00 -30.00   95
 14  \w    -25.00  22.00   1.00   30.00    --  -22.56 -99.00 -60.00   47
 15  \w    -25.00  22.00   1.00   30.00    --  -22.56 -99.00  90.00   47
 16  \w    -25.00   8.00   1.00   30.00    --   24.12 -99.00-180.00   33
;
_diffrn_measurement_device 'four-circle diffractometer'
_diffrn_measurement_device_type 'Xcalibur, Eos'
_diffrn_measurement_method '\w scans'
_diffrn_orient_matrix_type 'CrysAlisPro convention (1999,Acta A55,543-557)'
_diffrn_orient_matrix_UB_11 -0.0041621000
_diffrn_orient_matrix_UB_12 -0.0035583000
_diffrn_orient_matrix_UB_13 0.0274401000
_diffrn_orient_matrix_UB_21 0.0337770000
_diffrn_orient_matrix_UB_22 0.0040649000
_diffrn_orient_matrix_UB_23 0.0037262000
_diffrn_orient_matrix_UB_31 -0.0046303000
_diffrn_orient_matrix_UB_32 0.0327885000
_diffrn_orient_matrix_UB_33 0.0025093000
_diffrn_radiation_monochromator graphite
_diffrn_radiation_probe x-ray
_diffrn_radiation_type MoK\a
_diffrn_radiation_wavelength 0.71073
_diffrn_reflns_av_R_equivalents 0.1491
_diffrn_reflns_av_unetI/netI 0.0484
_diffrn_reflns_Laue_measured_fraction_full 0.998
_diffrn_reflns_Laue_measured_fraction_max 0.998
_diffrn_reflns_limit_h_max 24
_diffrn_reflns_limit_h_min -24
_diffrn_reflns_limit_k_max 25
_diffrn_reflns_limit_k_min -25
_diffrn_reflns_limit_l_max 30
_diffrn_reflns_limit_l_min -30
_diffrn_reflns_number 211878
_diffrn_reflns_point_group_measured_fraction_full 0.998
_diffrn_reflns_point_group_measured_fraction_max 0.998
_diffrn_reflns_theta_full 25.242
_diffrn_reflns_theta_max 25.349
_diffrn_reflns_theta_min 3.063
_diffrn_source 'fine-focus sealed X-ray tube'
_diffrn_source_type 'Enhance (Mo) X-ray Source'
_exptl_absorpt_coefficient_mu 3.750
_exptl_absorpt_correction_T_max 0.972
_exptl_absorpt_correction_T_min 0.893
_exptl_absorpt_correction_type analytical
_exptl_absorpt_process_details
;
CrysAlisPro 1.171.38.46 (Rigaku Oxford Diffraction, 2015)
Analytical numeric absorption correction using a multifaceted crystal
			model based on expressions derived by R.C. Clark & J.S. Reid.
(Clark, R. C. & Reid, J. S. (1995). Acta Cryst. A51, 887-897)
Empirical absorption correction using spherical harmonics,
 implemented in SCALE3 ABSPACK scaling algorithm.
;
_exptl_crystal_density_diffrn 1.562
_exptl_crystal_description bar
_exptl_crystal_F_000 5312
_exptl_crystal_size_max 0.415
_exptl_crystal_size_mid 0.193
_exptl_crystal_size_min 0.085
_refine_diff_density_max 1.680
_refine_diff_density_min -0.745
_refine_diff_density_rms 0.160
_refine_ls_extinction_method none
_refine_ls_goodness_of_fit_ref 1.108
_refine_ls_hydrogen_treatment constr
_refine_ls_matrix_type full
_refine_ls_number_parameters 608
_refine_ls_number_reflns 10274
_refine_ls_number_restraints 0
_refine_ls_restrained_S_all 1.108
_refine_ls_R_factor_all 0.0844
_refine_ls_R_factor_gt 0.0526
_refine_ls_shift/su_max 0.002
_refine_ls_shift/su_mean 0.000
_refine_ls_structure_factor_coef Fsqd
_refine_ls_weighting_details 'w=1/[\s^2^(Fo^2^)+(0.0352P)^2^+95.1078P] where P=(Fo^2^+2Fc^2^)/3'
_refine_ls_weighting_scheme calc
_refine_ls_wR_factor_gt 0.1044
_refine_ls_wR_factor_ref 0.1198
_reflns_Friedel_coverage 0.000
_reflns_number_gt 7549
_reflns_number_total 10274
_reflns_threshold_expression 'I > 2\s(I)'
_cod_data_source_file d0cc04334f2.cif
_cod_data_source_block p19026_Compound_3Nd
_cod_depositor_comments 'Adding full bibliography for 7127093--7127098.cif.'
_cod_database_code 7127095
_publcif_datablock.id {20ad38a5-419e-4e1e-9e9e-e540aaf45af2}

_shelx_shelxl_version_number 2018/3
_chemical_oxdiff_formula 'C50 H75 O8 S4 Pt1 V1 Nd1'
_shelx_space_group_comment
;
The symmetry employed for this shelxl refinement is uniquely defined
by the following loop, which should always be used as a source of
symmetry information in preference to the above space-group names.
They are only intended as comments.
;
_reflns_odcompleteness_completeness 99.72
_reflns_odcompleteness_iscentric 1
_reflns_odcompleteness_theta 25.30
_olex2_refinement_description
;
1. Fixed Uiso
 At 1.2 times of:
  All C(H) groups
 At 1.5 times of:
  All C(H,H,H) groups
2.a Aromatic/amide H refined with riding coordinates:
 C41(H41), C39(H39), C40(H40), C12(H12), C13(H13), C11(H11), C27(H27),
 C25(H25), C26(H26)
2.b Idealised Me refined as rotating group:
 C32(H32A,H32B,H32C), C44(H44A,H44B,H44C), C49(H49A,H49B,H49C), C48(H48A,H48B,
 H48C), C50(H50A,H50B,H50C), C31(H31A,H31B,H31C), C8(H8A,H8B,H8C), C22(H22A,
 H22B,H22C), C4(H4A,H4B,H4C), C21(H21A,H21B,H21C), C46(H46A,H46B,H46C), C6(H6A,
 H6B,H6C), C45(H45A,H45B,H45C), C20(H20A,H20B,H20C), C2(H2A,H2B,H2C), C18(H18A,
 H18B,H18C), C34(H34A,H34B,H34C), C35(H35A,H35B,H35C), C30(H30A,H30B,H30C),
 C36(H36A,H36B,H36C), C16(H16A,H16B,H16C), C17(H17A,H17B,H17C)
;
_olex2_submission_special_instructions 'No special instructions were received'
_oxdiff_exptl_absorpt_empirical_details
;
Empirical correction (ABSPACK) includes:
- Absorption correction using spherical harmonics
- Frame scaling
;
_oxdiff_exptl_absorpt_empirical_full_max 1.622
_oxdiff_exptl_absorpt_empirical_full_min 0.734
_publcif_funding_html
;
;

loop_
_space_group_symop_operation_xyz
'x, y, z'
'-x+1/2, -y, z+1/2'
'-x, y+1/2, -z+1/2'
'x+1/2, -y+1/2, -z'
'-x, -y, -z'
'x-1/2, y, -z-1/2'
'x, -y-1/2, z-1/2'
'-x-1/2, y-1/2, z'

loop_
_atom_site_label
_atom_site_type_symbol
_atom_site_fract_x
_atom_site_fract_y
_atom_site_fract_z
_atom_site_U_iso_or_equiv
_atom_site_adp_type
_atom_site_occupancy
_atom_site_site_symmetry_order
_atom_site_calc_flag
_atom_site_refinement_flags_posn
_atom_site_refinement_flags_adp
_atom_site_refinement_flags_occupancy
_atom_site_disorder_assembly
_atom_site_disorder_group
Pt1 Pt 0.54804(2) 0.85056(2) 0.45169(2) 0.03106(10) Uani 1 1 d . . . . .
Nd1 Nd 0.34536(2) 0.63226(2) 0.35270(2) 0.02350(11) Uani 1 1 d . . . . .
V1 V 0.45567(7) 0.77382(6) 0.40694(5) 0.0257(3) Uani 1 1 d . . . . .
S4 S 0.61912(11) 0.82725(12) 0.38407(10) 0.0452(6) Uani 1 1 d . . . . .
S3 S 0.58569(12) 0.76759(11) 0.50195(10) 0.0477(6) Uani 1 1 d . . . . .
S1 S 0.50982(12) 0.93441(10) 0.40286(10) 0.0445(6) Uani 1 1 d . . . . .
S2 S 0.47513(12) 0.87577(13) 0.51739(10) 0.0479(6) Uani 1 1 d . . . . .
O8 O 0.2561(2) 0.6518(2) 0.39452(19) 0.0263(12) Uani 1 1 d . . . . .
O7 O 0.3363(3) 0.6377(2) 0.2683(2) 0.0314(13) Uani 1 1 d . . . . .
O6 O 0.3827(3) 0.5408(2) 0.3750(2) 0.0339(13) Uani 1 1 d . . . . .
O5 O 0.4043(3) 0.7254(2) 0.3807(2) 0.0307(13) Uani 1 1 d . . . . .
O3 O 0.4779(3) 0.7190(3) 0.4669(2) 0.0434(16) Uani 1 1 d . . . . .
O4 O 0.5305(3) 0.7428(3) 0.3657(3) 0.0472(17) Uani 1 1 d . . . . .
O2 O 0.3951(3) 0.8204(3) 0.4528(2) 0.0427(15) Uani 1 1 d . . . . .
O1 O 0.4476(3) 0.8437(3) 0.3558(2) 0.0444(16) Uani 1 1 d . . . . .
C37 C 0.2092(4) 0.6251(3) 0.4245(3) 0.0261(17) Uani 1 1 d . . . . .
C41 C 0.1079(4) 0.5720(4) 0.4309(3) 0.0300(19) Uani 1 1 d . . . . .
H41 H 0.069006 0.559089 0.415928 0.036 Uiso 1 1 calc R . . . .
C38 C 0.2230(4) 0.6105(3) 0.4779(3) 0.0262(17) Uani 1 1 d . . . . .
C39 C 0.1789(4) 0.5720(4) 0.5038(3) 0.034(2) Uani 1 1 d . . . . .
H39 H 0.187781 0.559870 0.538086 0.041 Uiso 1 1 calc R . . . .
C42 C 0.1478(4) 0.6111(3) 0.4022(3) 0.0274(18) Uani 1 1 d . . . . .
C32 C 0.2990(5) 0.7769(4) 0.2852(3) 0.041(2) Uani 1 1 d . . . . .
H32A H 0.257247 0.794894 0.278248 0.062 Uiso 1 1 calc GR . . . .
H32B H 0.323358 0.804636 0.307327 0.062 Uiso 1 1 calc GR . . . .
H32C H 0.293648 0.737311 0.302459 0.062 Uiso 1 1 calc GR . . . .
C7 C 0.5830(4) 0.7684(4) 0.3514(4) 0.037(2) Uani 1 1 d . . . . .
C5 C 0.5254(4) 0.7148(4) 0.4975(3) 0.038(2) Uani 1 1 d . . . . .
C44 C 0.3468(4) 0.6280(4) 0.4796(3) 0.040(2) Uani 1 1 d . . . . .
H44A H 0.346734 0.587717 0.462823 0.060 Uiso 1 1 calc GR . . . .
H44B H 0.381015 0.629609 0.504985 0.060 Uiso 1 1 calc GR . . . .
H44C H 0.353412 0.660053 0.453714 0.060 Uiso 1 1 calc GR . . . .
C3 C 0.4030(4) 0.8524(4) 0.4938(3) 0.0333(19) Uani 1 1 d . . . . .
C23 C 0.3123(4) 0.6496(4) 0.2195(3) 0.0306(19) Uani 1 1 d . . . . .
C43 C 0.2820(4) 0.6385(3) 0.5068(3) 0.0278(18) Uani 1 1 d . . . . .
C40 C 0.1230(4) 0.5512(3) 0.4805(3) 0.0325(19) Uani 1 1 d . . . . .
H40 H 0.095712 0.523510 0.498029 0.039 Uiso 1 1 calc R . . . .
C9 C 0.4067(4) 0.4832(3) 0.3626(3) 0.0288(18) Uani 1 1 d . . . . .
C15 C 0.5197(4) 0.5329(4) 0.3515(4) 0.037(2) Uani 1 1 d . . . . .
C10 C 0.4718(4) 0.4788(4) 0.3456(3) 0.034(2) Uani 1 1 d . . . . .
C29 C 0.3356(5) 0.7672(4) 0.2330(3) 0.039(2) Uani 1 1 d . . . . .
C33 C 0.3149(5) 0.5309(4) 0.1981(4) 0.044(2) Uani 1 1 d . . . . .
C24 C 0.3049(4) 0.7127(4) 0.2024(3) 0.0318(19) Uani 1 1 d . . . . .
C14 C 0.3674(4) 0.4293(3) 0.3670(3) 0.0289(18) Uani 1 1 d . . . . .
C19 C 0.3039(4) 0.4293(4) 0.3998(3) 0.0324(19) Uani 1 1 d . . . . .
C47 C 0.1277(4) 0.6390(4) 0.3487(3) 0.0283(17) Uani 1 1 d . . . . .
C49 C 0.1640(4) 0.6088(4) 0.3038(3) 0.036(2) Uani 1 1 d . . . . .
H49A H 0.209366 0.617761 0.306990 0.055 Uiso 1 1 calc GR . . . .
H49B H 0.148205 0.625135 0.271115 0.055 Uiso 1 1 calc GR . . . .
H49C H 0.157447 0.564263 0.304670 0.055 Uiso 1 1 calc GR . . . .
C28 C 0.2940(4) 0.5987(4) 0.1868(3) 0.033(2) Uani 1 1 d . . . . .
C12 C 0.4511(5) 0.3701(4) 0.3228(4) 0.048(2) Uani 1 1 d . . . . .
H12 H 0.464401 0.333368 0.306464 0.057 Uiso 1 1 calc R . . . .
C48 C 0.1367(5) 0.7102(4) 0.3494(4) 0.039(2) Uani 1 1 d . . . . .
H48A H 0.108514 0.728280 0.375243 0.059 Uiso 1 1 calc GR . . . .
H48B H 0.126267 0.726988 0.315496 0.059 Uiso 1 1 calc GR . . . .
H48C H 0.180806 0.719977 0.357839 0.059 Uiso 1 1 calc GR . . . .
C50 C 0.0540(4) 0.6282(4) 0.3393(4) 0.040(2) Uani 1 1 d . . . . .
H50A H 0.045604 0.584134 0.336362 0.060 Uiso 1 1 calc GR . . . .
H50B H 0.041161 0.648802 0.307463 0.060 Uiso 1 1 calc GR . . . .
H50C H 0.029866 0.645104 0.368161 0.060 Uiso 1 1 calc GR . . . .
C31 C 0.4081(4) 0.7557(5) 0.2413(4) 0.046(2) Uani 1 1 d . . . . .
H31A H 0.426786 0.790713 0.259351 0.069 Uiso 1 1 calc GR . . . .
H31B H 0.428936 0.750620 0.207888 0.069 Uiso 1 1 calc GR . . . .
H31C H 0.414036 0.718380 0.261775 0.069 Uiso 1 1 calc GR . . . .
C1 C 0.4616(4) 0.9010(4) 0.3580(3) 0.037(2) Uani 1 1 d . . . . .
C8 C 0.6142(5) 0.7434(5) 0.3026(4) 0.057(3) Uani 1 1 d . . . . .
H8A H 0.643861 0.773960 0.288987 0.085 Uiso 1 1 calc GR . . . .
H8B H 0.581419 0.734800 0.276858 0.085 Uiso 1 1 calc GR . . . .
H8C H 0.637145 0.705548 0.310654 0.085 Uiso 1 1 calc GR . . . .
C13 C 0.3900(4) 0.3741(4) 0.3451(4) 0.039(2) Uani 1 1 d . . . . .
H13 H 0.363512 0.338864 0.345335 0.047 Uiso 1 1 calc R . . . .
C11 C 0.4921(5) 0.4215(4) 0.3252(4) 0.044(2) Uani 1 1 d . . . . .
H11 H 0.534314 0.417650 0.312867 0.053 Uiso 1 1 calc R . . . .
C22 C 0.2508(4) 0.4703(4) 0.3768(4) 0.050(3) Uani 1 1 d . . . . .
H22A H 0.266451 0.512394 0.373138 0.075 Uiso 1 1 calc GR . . . .
H22B H 0.213917 0.469996 0.399765 0.075 Uiso 1 1 calc GR . . . .
H22C H 0.238389 0.454383 0.343073 0.075 Uiso 1 1 calc GR . . . .
C4 C 0.3444(5) 0.8730(4) 0.5242(4) 0.049(2) Uani 1 1 d . . . . .
H4A H 0.357159 0.884418 0.559096 0.073 Uiso 1 1 calc GR . . . .
H4B H 0.313745 0.839264 0.525725 0.073 Uiso 1 1 calc GR . . . .
H4C H 0.325027 0.908414 0.507162 0.073 Uiso 1 1 calc GR . . . .
C27 C 0.2586(4) 0.6165(5) 0.1416(3) 0.042(2) Uani 1 1 d . . . . .
H27 H 0.242523 0.584588 0.120475 0.050 Uiso 1 1 calc R . . . .
C25 C 0.2721(4) 0.7230(4) 0.1557(3) 0.041(2) Uani 1 1 d . . . . .
H25 H 0.267522 0.763901 0.143735 0.050 Uiso 1 1 calc R . . . .
C21 C 0.3184(5) 0.4505(4) 0.4558(4) 0.048(2) Uani 1 1 d . . . . .
H21A H 0.342950 0.418635 0.473507 0.072 Uiso 1 1 calc GR . . . .
H21B H 0.278515 0.457444 0.474207 0.072 Uiso 1 1 calc GR . . . .
H21C H 0.342987 0.488646 0.454961 0.072 Uiso 1 1 calc GR . . . .
C46 C 0.2711(5) 0.7092(4) 0.5123(4) 0.050(3) Uani 1 1 d . . . . .
H46A H 0.265415 0.727391 0.478154 0.074 Uiso 1 1 calc GR . . . .
H46B H 0.307930 0.727892 0.529068 0.074 Uiso 1 1 calc GR . . . .
H46C H 0.233073 0.716683 0.533029 0.074 Uiso 1 1 calc GR . . . .
C6 C 0.5279(5) 0.6588(4) 0.5323(4) 0.057(3) Uani 1 1 d . . . . .
H6A H 0.569292 0.656948 0.549339 0.086 Uiso 1 1 calc GR . . . .
H6B H 0.521598 0.621629 0.511759 0.086 Uiso 1 1 calc GR . . . .
H6C H 0.494355 0.661765 0.558261 0.086 Uiso 1 1 calc GR . . . .
C45 C 0.2895(5) 0.6117(5) 0.5617(3) 0.049(3) Uani 1 1 d . . . . .
H45A H 0.252973 0.623723 0.582703 0.073 Uiso 1 1 calc GR . . . .
H45B H 0.328475 0.627574 0.577241 0.073 Uiso 1 1 calc GR . . . .
H45C H 0.291699 0.566827 0.559752 0.073 Uiso 1 1 calc GR . . . .
C20 C 0.2747(5) 0.3622(4) 0.4036(4) 0.045(2) Uani 1 1 d . . . . .
H20A H 0.261828 0.348400 0.369344 0.068 Uiso 1 1 calc GR . . . .
H20B H 0.237709 0.362866 0.426349 0.068 Uiso 1 1 calc GR . . . .
H20C H 0.306676 0.334088 0.417462 0.068 Uiso 1 1 calc GR . . . .
C2 C 0.4332(5) 0.9417(4) 0.3161(4) 0.050(3) Uani 1 1 d . . . . .
H2A H 0.428504 0.983679 0.329105 0.076 Uiso 1 1 calc GR . . . .
H2B H 0.391548 0.925746 0.306060 0.076 Uiso 1 1 calc GR . . . .
H2C H 0.461375 0.941921 0.286121 0.076 Uiso 1 1 calc GR . . . .
C18 C 0.5880(5) 0.5157(5) 0.3343(5) 0.065(3) Uani 1 1 d . . . . .
H18A H 0.604011 0.482254 0.355904 0.097 Uiso 1 1 calc GR . . . .
H18B H 0.615716 0.551515 0.337810 0.097 Uiso 1 1 calc GR . . . .
H18C H 0.587312 0.502365 0.298359 0.097 Uiso 1 1 calc GR . . . .
C26 C 0.2463(5) 0.6755(5) 0.1269(4) 0.046(2) Uani 1 1 d . . . . .
H26 H 0.220834 0.683835 0.097649 0.055 Uiso 1 1 calc R . . . .
C34 C 0.2975(6) 0.4867(5) 0.1527(4) 0.061(3) Uani 1 1 d . . . . .
H34A H 0.251269 0.484671 0.149105 0.092 Uiso 1 1 calc GR . . . .
H34B H 0.314174 0.445639 0.159881 0.092 Uiso 1 1 calc GR . . . .
H34C H 0.316126 0.502245 0.120760 0.092 Uiso 1 1 calc GR . . . .
C35 C 0.2839(6) 0.5043(4) 0.2467(4) 0.059(3) Uani 1 1 d . . . . .
H35A H 0.297696 0.527831 0.276740 0.089 Uiso 1 1 calc GR . . . .
H35B H 0.296641 0.461304 0.250730 0.089 Uiso 1 1 calc GR . . . .
H35C H 0.237677 0.506738 0.243512 0.089 Uiso 1 1 calc GR . . . .
C30 C 0.3300(6) 0.8294(4) 0.2023(4) 0.059(3) Uani 1 1 d . . . . .
H30A H 0.285308 0.837634 0.194591 0.089 Uiso 1 1 calc GR . . . .
H30B H 0.353940 0.826166 0.170152 0.089 Uiso 1 1 calc GR . . . .
H30C H 0.347278 0.862910 0.223092 0.089 Uiso 1 1 calc GR . . . .
C36 C 0.3892(5) 0.5288(5) 0.2031(5) 0.070(4) Uani 1 1 d . . . . .
H36A H 0.408465 0.541695 0.170539 0.105 Uiso 1 1 calc GR . . . .
H36B H 0.402654 0.486901 0.211187 0.105 Uiso 1 1 calc GR . . . .
H36C H 0.402791 0.556598 0.230546 0.105 Uiso 1 1 calc GR . . . .
C16 C 0.5008(5) 0.5894(5) 0.3177(5) 0.064(3) Uani 1 1 d . . . . .
H16A H 0.472980 0.575859 0.289798 0.096 Uiso 1 1 calc GR . . . .
H16B H 0.539173 0.608018 0.303233 0.096 Uiso 1 1 calc GR . . . .
H16C H 0.478578 0.619600 0.338958 0.096 Uiso 1 1 calc GR . . . .
C17 C 0.5251(6) 0.5527(7) 0.4086(5) 0.084(4) Uani 1 1 d . . . . .
H17A H 0.483559 0.566441 0.420934 0.126 Uiso 1 1 calc GR . . . .
H17B H 0.555677 0.586436 0.411573 0.126 Uiso 1 1 calc GR . . . .
H17C H 0.539549 0.517870 0.429285 0.126 Uiso 1 1 calc GR . . . .

loop_
_atom_site_aniso_label
_atom_site_aniso_U_11
_atom_site_aniso_U_22
_atom_site_aniso_U_33
_atom_site_aniso_U_23
_atom_site_aniso_U_13
_atom_site_aniso_U_12
Pt1 0.02654(17) 0.03170(17) 0.03494(19) -0.00626(14) -0.00371(15) -0.00522(14)
Nd1 0.0252(2) 0.0216(2) 0.0237(2) -0.00165(17) 0.00046(18) -0.00218(17)
V1 0.0253(7) 0.0236(6) 0.0283(7) -0.0013(5) -0.0042(6) -0.0047(6)
S4 0.0324(13) 0.0505(14) 0.0528(15) -0.0178(12) 0.0052(11) -0.0137(11)
S3 0.0413(15) 0.0485(14) 0.0534(15) 0.0034(12) -0.0230(12) -0.0084(11)
S1 0.0492(15) 0.0279(11) 0.0566(16) -0.0008(10) -0.0128(12) -0.0083(10)
S2 0.0351(13) 0.0638(16) 0.0448(14) -0.0225(12) -0.0014(11) -0.0084(12)
O8 0.025(3) 0.026(3) 0.027(3) 0.005(2) 0.006(2) -0.001(2)
O7 0.035(3) 0.030(3) 0.029(3) -0.008(2) 0.002(2) 0.000(2)
O6 0.034(3) 0.019(3) 0.049(4) -0.004(3) 0.006(3) 0.000(2)
O5 0.033(3) 0.028(3) 0.031(3) -0.004(2) -0.006(3) -0.006(2)
O3 0.036(4) 0.043(4) 0.051(4) 0.011(3) -0.018(3) -0.010(3)
O4 0.036(4) 0.050(4) 0.056(4) -0.023(3) 0.012(3) -0.012(3)
O2 0.037(4) 0.047(4) 0.045(4) -0.023(3) -0.003(3) -0.006(3)
O1 0.061(4) 0.029(3) 0.043(4) 0.007(3) -0.010(3) -0.016(3)
C37 0.032(5) 0.015(4) 0.032(4) 0.002(3) 0.008(4) 0.005(3)
C41 0.024(4) 0.027(4) 0.040(5) -0.008(4) 0.002(4) 0.000(3)
C38 0.025(4) 0.025(4) 0.028(4) -0.003(3) 0.007(3) 0.008(3)
C39 0.045(5) 0.032(4) 0.025(4) 0.003(4) 0.009(4) 0.003(4)
C42 0.029(5) 0.020(4) 0.032(4) -0.006(3) 0.006(4) 0.006(3)
C32 0.048(6) 0.038(5) 0.039(5) -0.003(4) -0.007(4) -0.001(4)
C7 0.028(5) 0.040(5) 0.043(5) -0.004(4) 0.001(4) -0.002(4)
C5 0.039(5) 0.038(5) 0.037(5) -0.008(4) -0.015(4) 0.005(4)
C44 0.031(5) 0.060(6) 0.030(5) 0.001(4) -0.005(4) -0.003(4)
C3 0.028(5) 0.031(4) 0.042(5) 0.000(4) 0.002(4) 0.001(4)
C23 0.030(5) 0.045(5) 0.018(4) -0.004(4) 0.003(3) -0.001(4)
C43 0.035(5) 0.026(4) 0.023(4) 0.000(3) 0.000(3) -0.008(3)
C40 0.032(5) 0.020(4) 0.046(5) 0.006(4) 0.007(4) -0.002(3)
C9 0.032(5) 0.024(4) 0.030(5) 0.003(3) 0.000(4) 0.008(3)
C15 0.031(5) 0.038(5) 0.042(5) -0.003(4) 0.003(4) -0.006(4)
C10 0.037(5) 0.029(4) 0.035(5) 0.008(4) 0.000(4) 0.008(4)
C29 0.048(6) 0.037(5) 0.033(5) 0.002(4) 0.003(4) -0.005(4)
C33 0.045(6) 0.049(6) 0.036(5) -0.012(4) 0.006(4) 0.001(4)
C24 0.029(5) 0.044(5) 0.023(4) -0.001(4) 0.009(4) -0.003(4)
C14 0.034(5) 0.024(4) 0.029(4) -0.001(3) -0.004(4) 0.004(3)
C19 0.028(5) 0.025(4) 0.044(5) 0.002(4) 0.003(4) -0.002(3)
C47 0.029(4) 0.041(5) 0.015(4) -0.001(3) -0.005(3) -0.003(4)
C49 0.039(5) 0.034(5) 0.036(5) -0.002(4) -0.002(4) 0.001(4)
C28 0.028(5) 0.037(5) 0.035(5) -0.008(4) 0.006(4) -0.004(4)
C12 0.055(6) 0.034(5) 0.054(6) -0.013(4) 0.011(5) 0.009(5)
C48 0.051(6) 0.027(4) 0.040(5) 0.004(4) -0.006(4) 0.007(4)
C50 0.030(5) 0.044(5) 0.045(5) 0.010(4) -0.002(4) 0.004(4)
C31 0.041(6) 0.057(6) 0.040(6) -0.002(5) 0.006(4) -0.018(5)
C1 0.043(6) 0.030(5) 0.038(5) -0.001(4) 0.006(4) -0.006(4)
C8 0.049(6) 0.069(7) 0.052(6) -0.031(5) 0.010(5) -0.007(5)
C13 0.039(5) 0.027(4) 0.051(6) 0.001(4) 0.008(4) 0.003(4)
C11 0.043(6) 0.041(5) 0.049(6) -0.003(4) 0.006(5) 0.007(4)
C22 0.028(5) 0.046(6) 0.077(7) 0.013(5) 0.010(5) 0.006(4)
C4 0.040(6) 0.049(6) 0.057(6) -0.024(5) 0.013(5) -0.001(5)
C27 0.029(5) 0.076(7) 0.021(4) 0.000(4) 0.004(4) -0.026(5)
C25 0.047(6) 0.042(5) 0.036(5) 0.002(4) 0.002(4) -0.006(4)
C21 0.049(6) 0.045(5) 0.050(6) -0.013(5) 0.015(5) -0.001(5)
C46 0.057(7) 0.043(5) 0.049(6) -0.015(5) -0.014(5) -0.009(5)
C6 0.067(7) 0.046(6) 0.059(7) 0.017(5) -0.028(6) -0.001(5)
C45 0.035(6) 0.075(7) 0.035(5) 0.002(5) -0.008(4) -0.005(5)
C20 0.051(6) 0.034(5) 0.051(6) -0.002(4) 0.015(5) -0.009(4)
C2 0.070(7) 0.032(5) 0.049(6) 0.006(4) -0.020(5) -0.005(5)
C18 0.036(6) 0.074(8) 0.084(9) -0.013(6) 0.001(6) -0.003(5)
C26 0.048(6) 0.051(6) 0.039(5) 0.007(5) -0.010(5) -0.001(5)
C34 0.077(8) 0.044(6) 0.062(7) -0.024(5) -0.006(6) -0.001(5)
C35 0.091(9) 0.029(5) 0.057(7) -0.006(5) 0.005(6) 0.006(5)
C30 0.083(9) 0.038(5) 0.056(7) 0.007(5) 0.005(6) -0.014(5)
C36 0.055(7) 0.071(8) 0.084(9) -0.038(7) -0.009(6) 0.018(6)
C16 0.047(7) 0.044(6) 0.101(10) 0.008(6) 0.008(6) -0.012(5)
C17 0.059(8) 0.131(12) 0.061(8) -0.030(8) 0.004(6) -0.045(8)

loop_
_atom_type_symbol
_atom_type_description
_atom_type_scat_dispersion_real
_atom_type_scat_dispersion_imag
_atom_type_scat_source
C C 0.0033 0.0016 'International Tables Vol C Tables 4.2.6.8 and 6.1.1.4'
H H 0.0000 0.0000 'International Tables Vol C Tables 4.2.6.8 and 6.1.1.4'
Nd Nd -0.1943 3.0179 'International Tables Vol C Tables 4.2.6.8 and 6.1.1.4'
O O 0.0106 0.0060 'International Tables Vol C Tables 4.2.6.8 and 6.1.1.4'
Pt Pt -1.7033 8.3905 'International Tables Vol C Tables 4.2.6.8 and 6.1.1.4'
S S 0.1246 0.1234 'International Tables Vol C Tables 4.2.6.8 and 6.1.1.4'
V V 0.3005 0.5294 'International Tables Vol C Tables 4.2.6.8 and 6.1.1.4'

loop_
_exptl_crystal_face_index_h
_exptl_crystal_face_index_k
_exptl_crystal_face_index_l
_exptl_crystal_face_perp_dist
-4 30 3 0.2000
4 -30 -3 0.2000
-13 -2 -32 0.0460
13 2 32 0.0460
18 4 -28 0.1017
-18 6 27 0.0420
-18 -1 28 0.0545
-16 9 -28 0.0721
-15 -3 -30 0.0362
16 -6 29 0.0453
16 2 30 0.0444

loop_
_geom_angle_atom_site_label_1
_geom_angle_atom_site_label_2
_geom_angle_atom_site_label_3
_geom_angle
_geom_angle_site_symmetry_1
_geom_angle_site_symmetry_3
_geom_angle_publ_flag
S4 Pt1 V1 90.15(6) . . ?
S4 Pt1 S3 92.00(10) . . ?
S4 Pt1 S1 88.94(10) . . ?
S3 Pt1 V1 90.41(6) . . ?
S1 Pt1 V1 90.04(6) . . ?
S1 Pt1 S3 178.95(10) . . ?
S2 Pt1 V1 89.30(6) . . ?
S2 Pt1 S4 178.17(10) . . ?
S2 Pt1 S3 89.75(10) . . ?
S2 Pt1 S1 89.31(10) . . ?
O8 Nd1 O6 110.15(19) . . ?
O8 Nd1 O5 97.13(19) . . ?
O7 Nd1 O8 113.9(2) . . ?
O7 Nd1 O6 109.8(2) . . ?
O7 Nd1 O5 106.88(19) . . ?
O6 Nd1 O5 118.6(2) . . ?
O5 V1 Pt1 176.7(2) . . ?
O5 V1 O3 95.4(3) . . ?
O5 V1 O4 94.4(3) . . ?
O5 V1 O2 98.7(3) . . ?
O5 V1 O1 98.7(3) . . ?
O3 V1 Pt1 82.63(17) . . ?
O3 V1 O4 91.8(3) . . ?
O3 V1 O2 89.3(3) . . ?
O3 V1 O1 165.9(2) . . ?
O4 V1 Pt1 83.04(17) . . ?
O4 V1 O1 88.2(3) . . ?
O2 V1 Pt1 83.94(17) . . ?
O2 V1 O4 166.7(2) . . ?
O2 V1 O1 87.6(3) . . ?
O1 V1 Pt1 83.33(17) . . ?
C7 S4 Pt1 104.4(3) . . ?
C5 S3 Pt1 103.0(3) . . ?
C1 S1 Pt1 103.9(3) . . ?
C3 S2 Pt1 104.3(3) . . ?
C37 O8 Nd1 143.2(4) . . ?
C23 O7 Nd1 161.7(5) . . ?
C9 O6 Nd1 151.4(5) . . ?
V1 O5 Nd1 164.8(3) . . ?
C5 O3 V1 134.6(6) . . ?
C7 O4 V1 132.5(6) . . ?
C3 O2 V1 132.9(6) . . ?
C1 O1 V1 132.9(6) . . ?
O8 C37 C38 119.0(7) . . ?
O8 C37 C42 120.0(7) . . ?
C42 C37 C38 121.0(7) . . ?
C40 C41 C42 123.0(8) . . ?
C37 C38 C43 122.1(7) . . ?
C39 C38 C37 116.8(7) . . ?
C39 C38 C43 121.1(7) . . ?
C40 C39 C38 122.4(8) . . ?
C37 C42 C47 120.8(7) . . ?
C41 C42 C37 116.6(7) . . ?
C41 C42 C47 122.6(7) . . ?
O4 C7 S4 123.9(7) . . ?
O4 C7 C8 117.0(8) . . ?
C8 C7 S4 119.1(7) . . ?
O3 C5 S3 125.0(7) . . ?
O3 C5 C6 116.9(8) . . ?
C6 C5 S3 118.1(7) . . ?
O2 C3 S2 125.0(6) . . ?
O2 C3 C4 118.9(8) . . ?
C4 C3 S2 116.1(6) . . ?
O7 C23 C24 119.7(7) . . ?
O7 C23 C28 119.4(7) . . ?
C28 C23 C24 120.9(7) . . ?
C44 C43 C38 114.7(6) . . ?
C44 C43 C46 108.4(7) . . ?
C46 C43 C38 108.0(7) . . ?
C45 C43 C38 112.0(7) . . ?
C45 C43 C44 105.9(7) . . ?
C45 C43 C46 107.6(7) . . ?
C39 C40 C41 118.9(8) . . ?
O6 C9 C10 118.5(7) . . ?
O6 C9 C14 120.4(7) . . ?
C14 C9 C10 121.1(7) . . ?
C10 C15 C16 112.0(7) . . ?
C18 C15 C10 112.9(7) . . ?
C18 C15 C16 105.3(8) . . ?
C17 C15 C10 110.7(8) . . ?
C17 C15 C18 106.0(9) . . ?
C17 C15 C16 109.8(9) . . ?
C9 C10 C15 122.3(7) . . ?
C11 C10 C9 117.3(8) . . ?
C11 C10 C15 120.3(8) . . ?
C24 C29 C32 109.8(7) . . ?
C24 C29 C30 111.3(7) . . ?
C31 C29 C32 112.3(7) . . ?
C31 C29 C24 110.5(7) . . ?
C31 C29 C30 106.3(8) . . ?
C30 C29 C32 106.6(8) . . ?
C28 C33 C36 108.9(8) . . ?
C34 C33 C28 111.7(8) . . ?
C34 C33 C36 106.1(8) . . ?
C35 C33 C28 113.0(7) . . ?
C35 C33 C34 106.7(8) . . ?
C35 C33 C36 110.2(9) . . ?
C23 C24 C29 121.1(7) . . ?
C25 C24 C23 117.8(8) . . ?
C25 C24 C29 121.1(8) . . ?
C9 C14 C19 121.9(7) . . ?
C13 C14 C9 117.8(8) . . ?
C13 C14 C19 120.0(7) . . ?
C14 C19 C20 111.1(7) . . ?
C22 C19 C14 113.7(7) . . ?
C22 C19 C21 109.3(8) . . ?
C22 C19 C20 106.0(7) . . ?
C21 C19 C14 109.6(7) . . ?
C21 C19 C20 106.8(7) . . ?
C42 C47 C50 110.1(7) . . ?
C49 C47 C42 111.8(6) . . ?
C49 C47 C48 111.8(7) . . ?
C49 C47 C50 107.7(7) . . ?
C48 C47 C42 109.8(6) . . ?
C48 C47 C50 105.5(7) . . ?
C23 C28 C33 122.3(8) . . ?
C27 C28 C23 114.2(8) . . ?
C27 C28 C33 123.4(8) . . ?
C13 C12 C11 119.3(8) . . ?
O1 C1 S1 125.5(7) . . ?
O1 C1 C2 116.3(8) . . ?
C2 C1 S1 118.2(6) . . ?
C14 C13 C12 121.6(8) . . ?
C12 C11 C10 121.7(9) . . ?
C26 C27 C28 125.4(9) . . ?
C26 C25 C24 122.5(9) . . ?
C27 C26 C25 118.4(9) . . ?

loop_
_geom_bond_atom_site_label_1
_geom_bond_atom_site_label_2
_geom_bond_distance
_geom_bond_site_symmetry_2
_geom_bond_publ_flag
Pt1 V1 2.7616(13) . ?
Pt1 S4 2.319(2) . ?
Pt1 S3 2.320(2) . ?
Pt1 S1 2.319(2) . ?
Pt1 S2 2.316(2) . ?
Nd1 O8 2.171(5) . ?
Nd1 O7 2.164(5) . ?
Nd1 O6 2.175(5) . ?
Nd1 O5 2.439(5) . ?
V1 O5 1.625(5) . ?
V1 O3 1.980(6) . ?
V1 O4 1.982(6) . ?
V1 O2 1.981(6) . ?
V1 O1 1.988(6) . ?
S4 C7 1.683(9) . ?
S3 C5 1.682(9) . ?
S1 C1 1.677(9) . ?
S2 C3 1.683(9) . ?
O8 C37 1.359(9) . ?
O7 C23 1.363(9) . ?
O6 C9 1.364(9) . ?
O3 C5 1.258(10) . ?
O4 C7 1.268(10) . ?
O2 C3 1.259(10) . ?
O1 C1 1.258(9) . ?
C37 C38 1.426(11) . ?
C37 C42 1.420(11) . ?
C41 C42 1.384(11) . ?
C41 C40 1.379(12) . ?
C38 C39 1.394(11) . ?
C38 C43 1.543(11) . ?
C39 C40 1.373(12) . ?
C42 C47 1.545(10) . ?
C32 C29 1.545(12) . ?
C7 C8 1.499(12) . ?
C5 C6 1.491(12) . ?
C44 C43 1.525(11) . ?
C3 C4 1.503(11) . ?
C23 C24 1.425(11) . ?
C23 C28 1.422(11) . ?
C43 C46 1.533(11) . ?
C43 C45 1.520(11) . ?
C9 C10 1.415(12) . ?
C9 C14 1.413(11) . ?
C15 C10 1.529(11) . ?
C15 C18 1.522(13) . ?
C15 C16 1.533(13) . ?
C15 C17 1.520(13) . ?
C10 C11 1.393(12) . ?
C29 C24 1.538(12) . ?
C29 C31 1.533(13) . ?
C29 C30 1.544(12) . ?
C33 C28 1.537(12) . ?
C33 C34 1.537(12) . ?
C33 C35 1.507(13) . ?
C33 C36 1.539(14) . ?
C24 C25 1.386(12) . ?
C14 C19 1.556(11) . ?
C14 C13 1.385(11) . ?
C19 C22 1.520(12) . ?
C19 C21 1.530(12) . ?
C19 C20 1.555(11) . ?
C47 C49 1.515(11) . ?
C47 C48 1.532(11) . ?
C47 C50 1.557(11) . ?
C28 C27 1.416(12) . ?
C12 C13 1.386(12) . ?
C12 C11 1.389(13) . ?
C1 C2 1.499(12) . ?
C27 C26 1.338(13) . ?
C25 C26 1.362(12) . ?

loop_
_exptl_oxdiff_crystal_face_indexfrac_h
_exptl_oxdiff_crystal_face_indexfrac_k
_exptl_oxdiff_crystal_face_indexfrac_l
_exptl_oxdiff_crystal_face_x
_exptl_oxdiff_crystal_face_y
_exptl_oxdiff_crystal_face_z
-3.9998 29.9993 2.9999 -0.0078 -0.0020 1.0097
3.9998 -29.9993 -2.9999 0.0078 0.0020 -1.0097
-13.0000 -1.9988 -31.9988 -0.8168 -0.5665 -0.0856
13.0000 1.9988 31.9988 0.8168 0.5665 0.0856
17.9994 4.0009 -27.9982 -0.8574 0.5199 -0.0224
-17.9994 5.9989 26.9983 0.7944 -0.4830 0.3478
-17.9994 -1.0010 27.9982 0.8468 -0.5077 0.1208
-15.9998 9.0008 -27.9990 -0.7337 -0.6082 0.2989
-14.9999 -2.9989 -29.9990 -0.7501 -0.6306 -0.1042
15.9999 -6.0009 28.9990 0.7505 0.6241 -0.1981
15.9999 1.9989 29.9990 0.7495 0.6603 0.0667
